data_4328691
loop_
_publ_author_name
'Pierpaolo Brulatti'
'Richard J. Gildea'
'Judith A. K. Howard'
'Valeria Fattori'
'Massimo Cocchi'
'J. A. Gareth Williams'

_publ_contact_author_address
;
Department of Chemistry
Durham University
South Road, Durham
DH1 3LE
United Kingdom
;
_publ_contact_author_email j.a.g.williams@durham.ac.uk
_publ_contact_author_name 'J. A. G. Williams'
_publ_section_title
;
 Luminescent Iridium(III) Complexes with N^C^N-Coordinated Terdentate
 Ligands: Dual Tuning of the Emission Energy and Application to Organic
 Light-Emitting Devices
;
_journal_name_full 'Inorganic Chemistry'
_journal_page_first 3813
_journal_page_last 3826
_journal_paper_doi 10.1021/ic202756w
_journal_volume 51
_journal_year 2012
_chemical_formula_moiety 'C29 H21 Cl F2 Ir N3, 2(C H2 Cl2)'
_chemical_formula_sum 'C31 H25 Cl5 F2 Ir N3'
_chemical_formula_weight 847.04
_space_group_crystal_system triclinic
_space_group_IT_number 2
_space_group_name_Hall '-P 1'
_space_group_name_H-M_alt 'P -1'
_symmetry_space_group_name_Hall '-P 1'
_symmetry_space_group_name_H-M 'P -1'
_atom_sites_solution_primary iterative
_audit_creation_date 2011-12-22
_audit_creation_method
;
  Olex2 1.1-alpha
  (compiled 2011.10.07 svn.r2015, GUI svn.r3563)
;
_cell_angle_alpha 102.711(1)
_cell_angle_beta 93.462(1)
_cell_angle_gamma 102.191(1)
_cell_formula_units_Z 2
_cell_length_a 9.0990(7)
_cell_length_b 11.7466(9)
_cell_length_c 15.0771(12)
_cell_measurement_reflns_used 6934
_cell_measurement_temperature 120
_cell_measurement_theta_max 29.087
_cell_measurement_theta_min 2.556
_cell_volume 1526.9(2)
_computing_data_reduction 'SAINT v6.45A (Bruker, 2003)'
_computing_molecular_graphics
;
O. V. Dolomanov, L. J. Bourhis, R. J. Gildea, J. A. K. Howard and H. Puschmann,
OLEX2: a complete structure solution, refinement and analysis program.
J. Appl. Cryst. (2009). 42, 339-341.
;
_computing_publication_material
;
O. V. Dolomanov, L. J. Bourhis, R. J. Gildea, J. A. K. Howard and H. Puschmann,
OLEX2: a complete structure solution, refinement and analysis program.
J. Appl. Cryst. (2009). 42, 339-341.
;
_computing_structure_refinement
;
olex2.refine (L.J. Bourhis, O.V. Dolomanov, R.J. Gildea, J.A.K. Howard,
H. Puschmann, 2011)
;
_computing_structure_solution
;
olex2.solve (L.J. Bourhis, O.V. Dolomanov, R.J. Gildea, J.A.K. Howard,
H. Puschmann, 2011)
;
_diffrn_ambient_temperature 120
_diffrn_detector 'CCD area detector'
_diffrn_detector_area_resol_mean 8.0
_diffrn_detector_type 'Bruker SMART CCD 1K area detector'
_diffrn_measured_fraction_theta_full 0.997
_diffrn_measured_fraction_theta_max 0.997
_diffrn_measurement_device 'three-circle diffractometer'
_diffrn_measurement_device_type 'Bruker SMART CCD 1K area detector'
_diffrn_measurement_method '\w scans'
_diffrn_radiation_type 'Mo K\a'
_diffrn_radiation_wavelength 0.71073
_diffrn_reflns_av_R_equivalents 0.0527
_diffrn_reflns_av_unetI/netI 0.0764
_diffrn_reflns_limit_h_max 12
_diffrn_reflns_limit_h_min -12
_diffrn_reflns_limit_k_max 16
_diffrn_reflns_limit_k_min -16
_diffrn_reflns_limit_l_max 21
_diffrn_reflns_limit_l_min -20
_diffrn_reflns_number 21361
_diffrn_reflns_theta_full 26.000000
_diffrn_reflns_theta_max 29.00
_diffrn_reflns_theta_min 1.39
_diffrn_source 'sealed X-ray tube'
_diffrn_source_current 35.0
_diffrn_source_power 1.75
_diffrn_source_target Mo
_diffrn_source_voltage 50.0
_exptl_absorpt_coefficient_mu 4.850
_exptl_absorpt_correction_T_max 0.4312
_exptl_absorpt_correction_T_min 0.1179
_exptl_absorpt_correction_type multi-scan
_exptl_absorpt_process_details
;
SADABS-2006/1 (Bruker,2006) was used for absorption correction.
R(int) was 0.0744 before and 0.0403 after correction.
The Ratio of minimum to maximum transmission is 0.2734.
The \l/2 correction factor is 0.0015.
;
_exptl_crystal_colour 'Pale yellow'
_exptl_crystal_density_diffrn 1.8423
_exptl_crystal_description Needle
_exptl_crystal_F_000 823.2180
_exptl_crystal_size_max 0.12
_exptl_crystal_size_mid 0.06
_exptl_crystal_size_min 0.03
_refine_diff_density_max 3.309545
_refine_diff_density_min -2.809791
_refine_diff_density_rms 0.335834
_refine_ls_d_res_high 0.733006
_refine_ls_d_res_low 14.614954
_refine_ls_goodness_of_fit_ref 1.021949
_refine_ls_hydrogen_treatment mixed
_refine_ls_matrix_type full
_refine_ls_number_constraints 44
_refine_ls_number_parameters 380
_refine_ls_number_reflns 8050
_refine_ls_number_restraints 0
_refine_ls_restrained_S_all 1.021949
_refine_ls_R_factor_all 0.065327
_refine_ls_R_factor_gt 0.044354
_refine_ls_shift/su_max 0.0001
_refine_ls_shift/su_mean 0.0000
_refine_ls_structure_factor_coef Fsqd
_refine_ls_weighting_details 'w=1/[\s^2^(Fo^2^)+(0.0635P)^2^] where P=(Fo^2^+2Fc^2^)/3'
_refine_ls_weighting_scheme calc
_refine_ls_wR_factor_ref 0.112104
_reflns_Friedel_coverage 0.0
_reflns_limit_h_max 12
_reflns_limit_h_min -12
_reflns_limit_k_max 15
_reflns_limit_k_min -16
_reflns_limit_l_max 20
_reflns_limit_l_min 0
_reflns_number_gt 6463
_reflns_number_total 8050
_reflns_threshold_expression I>=2u(I)
_cod_data_source_file ic202756w_si_002_2.cif
_cod_data_source_block 08s071
_cod_database_code 4328691

loop_
_space_group_symop_id
_space_group_symop_operation_xyz
1 x,y,z
2 -x,-y,-z

loop_
_atom_site_label
_atom_site_type_symbol
_atom_site_fract_x
_atom_site_fract_y
_atom_site_fract_z
_atom_site_U_iso_or_equiv
_atom_site_adp_type
_atom_site_occupancy
_atom_site_refinement_flags_posn
C1 C 0.1904(6) -0.1219(5) 0.1773(4) 0.0173(12) Uani 1.000000 .
C2 C 0.3022(6) -0.1904(5) 0.1724(4) 0.0155(11) Uani 1.000000 .
C3 C 0.2825(7) -0.2926(5) 0.0993(4) 0.0189(12) Uani 1.000000 .
C4 C 0.1581(7) -0.3148(6) 0.0328(4) 0.0213(13) Uani 1.000000 .
H4 H 0.1458(7) -0.3826(6) -0.0172(4) 0.0256(15) Uiso 1.000000 R
C5 C 0.0506(7) -0.2447(6) 0.0343(4) 0.0203(12) Uani 1.000000 .
C6 C 0.0668(6) -0.1462(5) 0.1100(4) 0.0167(11) Uani 1.000000 .
C7 C -0.0314(7) -0.0598(5) 0.1327(4) 0.0188(12) Uani 1.000000 .
C8 C -0.1615(8) -0.0562(6) 0.0804(4) 0.0280(15) Uani 1.000000 .
H8 H -0.1948(8) -0.1132(6) 0.0237(4) 0.0336(18) Uiso 1.000000 R
C9 C -0.2419(8) 0.0289(7) 0.1100(5) 0.0340(17) Uani 1.000000 .
H9 H -0.3310(8) 0.0300(7) 0.0743(5) 0.041(2) Uiso 1.000000 R
C10 C -0.1925(8) 0.1132(7) 0.1922(5) 0.0280(15) Uani 1.000000 .
H10 H -0.2465(8) 0.1730(7) 0.2133(5) 0.0337(18) Uiso 1.000000 R
C11 C -0.0635(7) 0.1084(6) 0.2425(4) 0.0246(13) Uani 1.000000 .
H11 H -0.0296(7) 0.1654(6) 0.2992(4) 0.0295(16) Uiso 1.000000 R
C12 C 0.4273(7) -0.1386(5) 0.2463(4) 0.0175(11) Uani 1.000000 .
C13 C 0.5633(7) -0.1745(6) 0.2548(5) 0.0236(13) Uani 1.000000 .
H13 H 0.5804(7) -0.2404(6) 0.2107(5) 0.0283(16) Uiso 1.000000 R
C14 C 0.6735(8) -0.1144(6) 0.3271(5) 0.0270(14) Uani 1.000000 .
H14 H 0.7671(8) -0.1375(6) 0.3316(5) 0.0324(17) Uiso 1.000000 R
C15 C 0.6463(7) -0.0206(6) 0.3927(5) 0.0241(13) Uani 1.000000 .
H15 H 0.7191(7) 0.0192(6) 0.4439(5) 0.0290(16) Uiso 1.000000 R
C16 C 0.5112(7) 0.0143(6) 0.3825(4) 0.0221(13) Uani 1.000000 .
H16 H 0.4929(7) 0.0791(6) 0.4271(4) 0.0265(15) Uiso 1.000000 R
C17 C 0.3836(8) -0.3800(6) 0.0877(5) 0.0280(15) Uani 1.000000 .
H17a H 0.481(2) -0.3419(16) 0.071(3) 0.042(2) Uiso 1.000000 G
H17b H 0.400(5) -0.404(3) 0.1453(11) 0.042(2) Uiso 1.000000 G
H17c H 0.336(3) -0.451(2) 0.039(2) 0.042(2) Uiso 1.000000 G
C18 C -0.0719(8) -0.2798(7) -0.0436(5) 0.0313(16) Uani 1.000000 .
H18a H -0.052(3) -0.345(3) -0.0908(16) 0.047(2) Uiso 1.000000 G
H18b H -0.1693(11) -0.307(4) -0.0217(8) 0.047(2) Uiso 1.000000 G
H18c H -0.075(4) -0.2106(14) -0.069(2) 0.047(2) Uiso 1.000000 G
C19 C 0.3342(6) 0.1333(5) 0.2216(4) 0.0157(11) Uani 1.000000 .
C20 C 0.3854(6) 0.1055(5) 0.1346(4) 0.0167(11) Uani 1.000000 .
H20 H 0.3619(6) 0.0252(5) 0.0990(4) 0.0201(14) Uiso 1.000000 R
C21 C 0.4695(7) 0.1961(6) 0.1022(4) 0.0218(13) Uani 1.000000 .
C22 C 0.5085(7) 0.3141(6) 0.1495(4) 0.0245(13) Uani 1.000000 .
H22 H 0.5668(7) 0.3747(6) 0.1251(4) 0.0294(16) Uiso 1.000000 R
C23 C 0.4584(8) 0.3396(6) 0.2342(5) 0.0256(14) Uani 1.000000 .
C24 C 0.3720(7) 0.2546(6) 0.2731(4) 0.0211(12) Uani 1.000000 .
C25 C 0.3198(7) 0.2790(5) 0.3644(4) 0.0183(12) Uani 1.000000 .
C26 C 0.3407(8) 0.3899(6) 0.4260(5) 0.0257(14) Uani 1.000000 .
H26 H 0.3941(8) 0.4604(6) 0.4107(5) 0.0308(16) Uiso 1.000000 R
C27 C 0.2842(8) 0.3974(6) 0.5087(5) 0.0275(14) Uani 1.000000 .
H27 H 0.2983(8) 0.4730(6) 0.5508(5) 0.0330(17) Uiso 1.000000 R
C28 C 0.2068(7) 0.2949(6) 0.5307(4) 0.0233(13) Uani 1.000000 .
H28 H 0.1667(7) 0.2988(6) 0.5878(4) 0.0279(16) Uiso 1.000000 R
C29 C 0.1890(7) 0.1868(6) 0.4680(4) 0.0200(12) Uani 1.000000 .
H29 H 0.1356(7) 0.1161(6) 0.4829(4) 0.0240(15) Uiso 1.000000 R
N1 N 0.0165(5) 0.0250(4) 0.2138(3) 0.0155(10) Uani 1.000000 .
N2 N 0.4045(5) -0.0414(4) 0.3106(3) 0.0160(10) Uani 1.000000 .
N3 N 0.2441(6) 0.1772(5) 0.3862(3) 0.0190(10) Uani 1.000000 .
F1 F 0.5183(4) 0.1674(4) 0.0181(2) 0.0272(8) Uani 1.000000 .
F2 F 0.4973(6) 0.4569(4) 0.2811(3) 0.0427(12) Uani 1.000000 .
Cl1 Cl 0.07258(16) -0.11004(13) 0.37353(10) 0.0188(3) Uani 1.000000 .
Ir Ir 0.21367(3) 0.01414(2) 0.280662(15) 0.01369(7) Uani 1.000000 .
c1b C -0.0337(9) -0.3970(6) 0.2133(6) 0.0353(17) Uani 1.000000 .
H1ba H 0.0143(9) -0.3204(6) 0.2576(6) 0.042(2) Uiso 1.000000 R
H1bb H 0.0330(9) -0.4101(6) 0.1643(6) 0.042(2) Uiso 1.000000 R
Cl1b Cl -0.0538(3) -0.5145(2) 0.26860(16) 0.0604(7) Uani 1.000000 .
Cl2b Cl -0.2140(2) -0.38788(19) 0.16483(19) 0.0537(6) Uani 1.000000 .
C1a C 0.1961(9) -0.3252(8) 0.4689(5) 0.0388(18) Uani 1.000000 .
H1aa H 0.1328(9) -0.2725(8) 0.4523(5) 0.047(2) Uiso 1.000000 R
H1ab H 0.1429(9) -0.4094(8) 0.4409(5) 0.047(2) Uiso 1.000000 R
Cl1a Cl 0.3718(2) -0.29347(17) 0.42554(14) 0.0396(4) Uani 1.000000 .
Cl2a Cl 0.2199(3) -0.30286(19) 0.58929(15) 0.0530(6) Uani 1.000000 .

loop_
_atom_site_aniso_label
_atom_site_aniso_U_11
_atom_site_aniso_U_22
_atom_site_aniso_U_33
_atom_site_aniso_U_12
_atom_site_aniso_U_13
_atom_site_aniso_U_23
C1 0.011(3) 0.023(3) 0.018(3) -0.000(2) 0.004(2) 0.009(2)
C2 0.015(3) 0.014(3) 0.018(3) 0.002(2) 0.004(2) 0.006(2)
C3 0.020(3) 0.020(3) 0.017(3) 0.003(2) 0.006(2) 0.004(2)
C4 0.027(3) 0.020(3) 0.013(3) 0.000(2) 0.001(2) 0.000(2)
C5 0.020(3) 0.023(3) 0.013(3) -0.002(2) -0.001(2) 0.003(2)
C6 0.013(3) 0.018(3) 0.016(3) 0.002(2) -0.000(2) 0.001(2)
C7 0.015(3) 0.021(3) 0.017(3) 0.001(2) -0.000(2) 0.002(2)
C8 0.029(4) 0.036(4) 0.018(3) 0.015(3) -0.004(3) -0.002(3)
C9 0.031(4) 0.044(4) 0.027(4) 0.017(3) -0.008(3) 0.003(3)
C10 0.025(3) 0.037(4) 0.027(3) 0.019(3) 0.001(3) 0.007(3)
C11 0.026(3) 0.029(3) 0.019(3) 0.012(3) 0.002(3) 0.000(3)
C12 0.022(3) 0.016(3) 0.015(3) 0.004(2) 0.002(2) 0.006(2)
C13 0.019(3) 0.025(3) 0.027(3) 0.007(2) 0.002(3) 0.006(3)
C14 0.022(3) 0.032(4) 0.030(4) 0.008(3) 0.001(3) 0.014(3)
C15 0.017(3) 0.027(3) 0.027(3) 0.003(2) -0.007(2) 0.009(3)
C16 0.025(3) 0.022(3) 0.016(3) -0.001(2) -0.002(2) 0.005(2)
C17 0.036(4) 0.021(3) 0.030(4) 0.016(3) 0.008(3) 0.003(3)
C18 0.034(4) 0.032(4) 0.024(3) 0.013(3) -0.005(3) -0.004(3)
C19 0.012(3) 0.018(3) 0.019(3) 0.001(2) 0.001(2) 0.011(2)
C20 0.019(3) 0.017(3) 0.017(3) 0.006(2) 0.003(2) 0.008(2)
C21 0.021(3) 0.031(3) 0.015(3) 0.008(3) 0.004(2) 0.009(3)
C22 0.025(3) 0.024(3) 0.024(3) -0.003(3) 0.006(3) 0.013(3)
C23 0.034(4) 0.015(3) 0.023(3) -0.002(3) 0.002(3) 0.001(2)
C24 0.022(3) 0.024(3) 0.017(3) 0.006(2) 0.000(2) 0.005(2)
C25 0.019(3) 0.018(3) 0.019(3) 0.003(2) 0.003(2) 0.006(2)
C26 0.030(4) 0.018(3) 0.031(3) 0.004(3) 0.006(3) 0.010(3)
C27 0.034(4) 0.024(3) 0.022(3) 0.006(3) -0.002(3) 0.001(3)
C28 0.027(3) 0.027(3) 0.016(3) 0.010(3) 0.002(2) 0.001(2)
C29 0.018(3) 0.023(3) 0.017(3) 0.003(2) 0.004(2) 0.002(2)
N1 0.016(2) 0.017(2) 0.014(2) 0.0033(19) 0.0007(18) 0.0071(19)
N2 0.015(2) 0.023(3) 0.013(2) 0.0064(19) 0.0038(18) 0.0074(19)
N3 0.020(3) 0.022(3) 0.016(2) 0.004(2) 0.001(2) 0.008(2)
F1 0.028(2) 0.036(2) 0.0192(18) 0.0045(17) 0.0111(16) 0.0105(16)
F2 0.066(3) 0.018(2) 0.035(2) -0.010(2) 0.017(2) 0.0031(17)
Cl1 0.0190(7) 0.0207(7) 0.0176(7) 0.0028(5) 0.0035(5) 0.0074(5)
Ir 0.01443(11) 0.01494(11) 0.01161(10) 0.00257(7) 0.00076(7) 0.00393(7)
c1b 0.038(4) 0.024(4) 0.041(4) 0.003(3) 0.018(3) 0.003(3)
Cl1b 0.0900(19) 0.0400(12) 0.0440(12) -0.0038(12) 0.0015(12) 0.0144(10)
Cl2b 0.0365(11) 0.0365(11) 0.0844(18) 0.0057(9) 0.0152(11) 0.0068(11)
C1a 0.037(4) 0.047(5) 0.040(4) 0.011(4) 0.003(3) 0.025(4)
Cl1a 0.0472(11) 0.0323(9) 0.0438(11) 0.0108(8) 0.0161(9) 0.0138(8)
Cl2a 0.0962(18) 0.0387(11) 0.0360(11) 0.0304(12) 0.0272(11) 0.0141(9)

loop_
_atom_type_symbol
_atom_type_scat_dispersion_real
_atom_type_scat_dispersion_imag
_atom_type_scat_source
C 0.00347 0.00161 'International Tables Volume C Table 6.1.1.4 (pp. 500-502)'
Cl 0.14873 0.16029 'International Tables Volume C Table 6.1.1.4 (pp. 500-502)'
F 0.01794 0.01033 'International Tables Volume C Table 6.1.1.4 (pp. 500-502)'
H 0.00000 0.00000 'International Tables Volume C Table 6.1.1.4 (pp. 500-502)'
Ir -1.30390 7.98110 'International Tables Volume C Table 6.1.1.4 (pp. 500-502)'
N 0.00653 0.00323 'International Tables Volume C Table 6.1.1.4 (pp. 500-502)'

loop_
_geom_angle_atom_site_label_1
_geom_angle_atom_site_label_2
_geom_angle_atom_site_label_3
_geom_angle
C6 C1 C2 123.3(5)
Ir C1 C2 117.9(4)
Ir C1 C6 118.8(4)
C3 C2 C1 118.1(5)
C12 C2 C1 112.3(5)
C12 C2 C3 129.6(5)
C4 C3 C2 117.3(5)
C17 C3 C2 124.9(6)
C17 C3 C4 117.8(5)
H4 C4 C3 117.4(4)
C5 C4 C3 125.2(6)
C5 C4 H4 117.4(3)
C6 C5 C4 117.1(5)
C18 C5 C4 117.8(5)
C18 C5 C6 125.0(6)
C5 C6 C1 118.8(5)
C7 C6 C1 111.6(5)
C7 C6 C5 129.6(5)
C8 C7 C6 126.9(5)
N1 C7 C6 114.3(5)
N1 C7 C8 118.7(6)
H8 C8 C7 119.6(4)
C9 C8 C7 120.7(6)
C9 C8 H8 119.6(4)
H9 C9 C8 120.1(4)
C10 C9 C8 119.8(6)
C10 C9 H9 120.1(4)
H10 C10 C9 120.7(4)
C11 C10 C9 118.6(6)
C11 C10 H10 120.7(4)
H11 C11 C10 119.0(4)
N1 C11 C10 122.0(6)
N1 C11 H11 119.0(3)
C13 C12 C2 126.8(5)
N2 C12 C2 114.0(5)
N2 C12 C13 119.1(5)
H13 C13 C12 119.8(4)
C14 C13 C12 120.4(6)
C14 C13 H13 119.8(4)
H14 C14 C13 120.2(4)
C15 C14 C13 119.6(6)
C15 C14 H14 120.2(4)
H15 C15 C14 120.5(4)
C16 C15 C14 119.0(6)
C16 C15 H15 120.5(4)
H16 C16 C15 119.1(4)
N2 C16 C15 121.9(6)
N2 C16 H16 119.1(4)
H17a C17 C3 109.5
H17b C17 C3 109.5
H17b C17 H17a 109.5
H17c C17 C3 109.5
H17c C17 H17a 109.5
H17c C17 H17b 109.5
H18a C18 C5 109.5
H18b C18 C5 109.5
H18b C18 H18a 109.5
H18c C18 C5 109.5
H18c C18 H18a 109.5
H18c C18 H18b 109.5
C24 C19 C20 118.8(5)
Ir C19 C20 124.9(4)
Ir C19 C24 116.3(4)
H20 C20 C19 120.4(3)
C21 C20 C19 119.1(5)
C21 C20 H20 120.4(4)
C22 C21 C20 124.0(6)
F1 C21 C20 118.3(6)
F1 C21 C22 117.7(5)
H22 C22 C21 121.9(4)
C23 C22 C21 116.1(6)
C23 C22 H22 121.9(4)
C24 C23 C22 124.4(6)
F2 C23 C22 116.1(6)
F2 C23 C24 119.5(6)
C23 C24 C19 117.6(6)
C25 C24 C19 116.9(5)
C25 C24 C23 125.5(6)
C26 C25 C24 127.2(6)
N3 C25 C24 112.5(5)
N3 C25 C26 120.3(6)
H26 C26 C25 120.0(4)
C27 C26 C25 120.0(6)
C27 C26 H26 120.0(4)
H27 C27 C26 120.1(4)
C28 C27 C26 119.9(6)
C28 C27 H27 120.1(4)
H28 C28 C27 120.8(4)
C29 C28 C27 118.4(6)
C29 C28 H28 120.8(4)
H29 C29 C28 118.6(4)
N3 C29 C28 122.8(6)
N3 C29 H29 118.6(3)
C11 N1 C7 120.2(5)
Ir N1 C7 114.7(4)
Ir N1 C11 125.1(4)
C16 N2 C12 119.8(5)
Ir N2 C12 114.7(4)
Ir N2 C16 125.2(4)
C29 N3 C25 118.7(5)
Ir N3 C25 115.4(4)
Ir N3 C29 125.8(4)
C19 Ir C1 95.8(2)
N1 Ir C1 80.5(2)
N1 Ir C19 91.2(2)
N2 Ir C1 80.8(2)
N2 Ir C19 89.7(2)
N2 Ir N1 161.24(19)
N3 Ir C1 174.2(2)
N3 Ir C19 78.8(2)
N3 Ir N1 97.42(19)
N3 Ir N2 101.13(19)
Cl1 Ir C1 92.28(17)
Cl1 Ir C19 171.87(17)
Cl1 Ir N1 91.17(13)
Cl1 Ir N2 90.60(14)
Cl1 Ir N3 93.18(14)
H1bb c1b H1ba 108.094008979(16)
Cl1b c1b H1ba 109.5(3)
Cl1b c1b H1bb 109.5(3)
Cl2b c1b H1ba 109.5(2)
Cl2b c1b H1bb 109.5(3)
Cl2b c1b Cl1b 110.6(4)
H1ab C1a H1aa 108.0
Cl1a C1a H1aa 109.4(3)
Cl1a C1a H1ab 109.4(3)
Cl2a C1a H1aa 109.4(3)
Cl2a C1a H1ab 109.4(3)
Cl2a C1a Cl1a 111.2(4)

loop_
_geom_bond_atom_site_label_1
_geom_bond_atom_site_label_2
_geom_bond_distance
C1 C2 1.421(8)
C1 C6 1.405(8)
C1 Ir 1.936(6)
C2 C3 1.411(8)
C2 C12 1.470(8)
C3 C4 1.407(9)
C3 C17 1.507(8)
C4 H4 0.9500
C4 C5 1.404(9)
C5 C6 1.410(8)
C5 C18 1.491(9)
C6 C7 1.488(8)
C7 C8 1.396(9)
C7 N1 1.376(7)
C8 H8 0.9500
C8 C9 1.373(10)
C9 H9 0.9500
C9 C10 1.386(10)
C10 H10 0.9500
C10 C11 1.377(9)
C11 H11 0.9500
C11 N1 1.353(8)
C12 C13 1.397(8)
C12 N2 1.387(7)
C13 H13 0.9500
C13 C14 1.386(9)
C14 H14 0.9500
C14 C15 1.385(10)
C15 H15 0.9500
C15 C16 1.385(9)
C16 H16 0.9500
C16 N2 1.355(8)
C17 H17a 0.9800
C17 H17b 0.9800
C17 H17c 0.9800
C18 H18a 0.9800
C18 H18b 0.9800
C18 H18c 0.9800
C19 C20 1.411(8)
C19 C24 1.423(9)
C19 Ir 1.993(5)
C20 H20 0.9500
C20 C21 1.374(8)
C21 C22 1.372(9)
C21 F1 1.365(7)
C22 H22 0.9500
C22 C23 1.374(9)
C23 C24 1.393(9)
C23 F2 1.363(7)
C24 C25 1.471(8)
C25 C26 1.393(9)
C25 N3 1.366(8)
C26 H26 0.9500
C26 C27 1.369(9)
C27 H27 0.9500
C27 C28 1.379(9)
C28 H28 0.9500
C28 C29 1.378(8)
C29 H29 0.9500
C29 N3 1.349(8)
N1 Ir 2.046(5)
N2 Ir 2.039(5)
N3 Ir 2.159(5)
Cl1 Ir 2.4620(14)
c1b H1ba 0.9900
c1b H1bb 0.9900
c1b Cl1b 1.747(8)
c1b Cl2b 1.789(8)
C1a H1aa 0.9900
C1a H1ab 0.9900
C1a Cl1a 1.762(8)
C1a Cl2a 1.769(8)
